data_2009788
loop_
_publ_author_name
'Li, Yiwei'
'Ferguson, George'
'Glidewell, Christopher'
'Zakaria, Choudhury M.'

_publ_section_title
;
 Hydrogen bonding in ferrocene derivatives: structures of
 1-ferrocenyl-2,2-dimethylpropan-1-ol and
 2,2'-(1,1'-ferrocenediyl)di(propan-2-ol)
;
_journal_issue 6
_journal_name_full 'Acta Crystallographica Section C'
_journal_page_first 857
_journal_page_last 861
_journal_paper_doi 10.1107/S0108270193013654
_journal_volume 50
_journal_year 1994
_chemical_formula_moiety 'C15 H20 Fe O'
_chemical_formula_structural C5H5-Fe-C5H4-CH(OH)-t-Bu
_chemical_formula_sum 'C15 H20 Fe O'
_chemical_formula_weight 272.17
_chemical_name_common 1-Ferrocenyl-2,2-methylpropan-1-ol
_chemical_name_systematic
;
1-Ferrocenyl-2,2-methylpropan-1-ol  #93-28cg C~5~H~5~-Fe-C~5~H~4~-CH(OH)-t-Bu
;
_space_group_IT_number 19
_symmetry_cell_setting orthorhombic
_symmetry_space_group_name_Hall 'P 2ac 2ab'
_symmetry_space_group_name_H-M 'P 21 21 21'
_cell_angle_alpha 90.0
_cell_angle_beta 90.0
_cell_angle_gamma 90.0
_cell_formula_units_Z 4
_cell_length_a 5.9826(9)
_cell_length_b 10.1528(7)
_cell_length_c 21.785(3)
_cell_measurement_reflns_used 25
_cell_measurement_temperature 293
_cell_measurement_theta_max 12.5
_cell_measurement_theta_min 10.0
_cell_volume 1323.2(3)
_computing_data_reduction 'NRCVAX DATRD2'
_computing_molecular_graphics NRCVAX
_computing_publication_material 'NRCVAX TABLES'
_computing_structure_refinement 'NRCVAX LSTSQ'
_computing_structure_solution 'NRCVAX SOLVER'
_diffrn_ambient_temperature 293
_diffrn_measurement_device 'Nonius CAD-4    '
_diffrn_measurement_method '\q/2\q scan b/P/b '
_diffrn_radiation_monochromator graphite
_diffrn_radiation_source 'xray tube'
_diffrn_radiation_type MoK\a
_diffrn_radiation_wavelength 0.71067
_diffrn_reflns_av_R_equivalents 0.000
_diffrn_reflns_limit_h_max 7
_diffrn_reflns_limit_h_min 0
_diffrn_reflns_limit_k_max 12
_diffrn_reflns_limit_k_min 0
_diffrn_reflns_limit_l_max 27
_diffrn_reflns_limit_l_min 0
_diffrn_reflns_number 1687
_diffrn_reflns_theta_max 26.9
_diffrn_reflns_theta_min 0.0
_diffrn_standards_decay_% 2.0
_diffrn_standards_interval_time 60
_diffrn_standards_number 3
_exptl_absorpt_coefficient_mu 1.12
_exptl_absorpt_correction_T_max 0.7767
_exptl_absorpt_correction_T_min 0.6675
_exptl_absorpt_correction_type empirical
_exptl_crystal_colour 'pale yellow'
_exptl_crystal_density_diffrn 1.366
_exptl_crystal_description 'thin plate'
_exptl_crystal_F_000 576
_exptl_crystal_size_max 0.63
_exptl_crystal_size_mid 0.22
_exptl_crystal_size_min 0.08
_refine_diff_density_max 0.21
_refine_diff_density_min -0.20
_refine_ls_abs_structure_Rogers 1.000000
_refine_ls_goodness_of_fit_obs 0.99
_refine_ls_matrix_type full
_refine_ls_number_parameters 163
_refine_ls_number_reflns 1242
_refine_ls_R_factor_all 0.056
_refine_ls_R_factor_obs 0.032
_refine_ls_shift/esd_max 0.001
_refine_ls_structure_factor_coef F
_refine_ls_weighting_details 'w = 1/[\s^2^(F) + 0.0008F^2^]'
_refine_ls_weighting_scheme calc
_refine_ls_wR_factor_all 0.046
_refine_ls_wR_factor_obs 0.040
_reflns_number_observed 1242
_reflns_number_total 1687
_reflns_observed_criterion Inet>3.0\s(Inet)
_cod_data_source_file li1086.cif
_cod_data_source_block 9328cg
_cod_depositor_comments
;
 Marking attached hydrogen atoms.

 Antanas Vaitkus,
 2017-01-14

 Correcting a typo in the occupancy of atom 'C11' by changing it from
 '.1' to '1'.

 Antanas Vaitkus,
 2017-01-14

 Changing the occupancy of all non-disordered atoms from '?' to '1'.

 Antanas Vaitkus,
 2017-01-14

 Marking atoms 'Oa', 'H16A' and 'Ob', 'H16B' as belonging to
 disorder groups '1' and '2' respectively.

 Antanas Vaitkus,
 2017-01-12

 Marking atoms 'Cp1' and 'Cp2' as dummy atoms.

 Antanas Vaitkus,
 2017-01-12

The following automatic conversions were performed:
'_symmetry_cell_setting' value 'Orthorhombic' changed to 'orthorhombic'
according to '/home/saulius/struct/CIF-dictionaries/cif_core.dic'
dictionary named 'cif_core.dic' version 2.4.1 from 2010-06-29.

Automatic conversion script
Id: cif_fix_enum 1527 2010-12-29 10:47:43Z saulius 

The following automatic conversions were performed:

'_symmetry_cell_setting' value 'Orthorhombic' changed to
'orthorhombic' according to
/home/saulius/struct/CIF-dictionaries/cif_core.dic dictionary named
'cif_core.dic' version 2.4.1 from 2010-06-29.

Automatic conversion script
Id: cif_fix_values 1715 2011-07-08 13:25:40Z adriana 

The following automatic conversions were performed:

'_refine_ls_weighting_scheme' value '1/[\s^2^(F) + 0.0008F^2^]' was
changed to 'calc'. New tag '_refine_ls_weighting_details' was
created. The value of the new tag was set to 'w = 1/[\s^2^(F) +
0.0008F^2^]'.

Automatic conversion script
Id: cif_fix_values 3143 2015-03-26 13:38:13Z robertas 
;
_cod_database_code 2009788

loop_
_symmetry_equiv_pos_as_xyz
x,y,z
1/2+x,1/2-y,-z
-x,1/2+y,1/2-z
1/2-x,-y,1/2+z

loop_
_atom_site_aniso_label
_atom_site_aniso_U_11
_atom_site_aniso_U_22
_atom_site_aniso_U_33
_atom_site_aniso_U_12
_atom_site_aniso_U_13
_atom_site_aniso_U_23
_atom_site_aniso_type_symbol
Fe1 0.0490(4) 0.0379(3) 0.0317(3) 0.0065(7) -0.0065(8) -0.0016(6) Fe
C11 0.041(3) 0.033(2) 0.0321(19) -0.007(5) -0.009(4) 0.003(3) C
C12 0.048(3) 0.055(3) 0.042(3) 0.005(6) -0.012(5) -0.014(5) C
C13 0.063(4) 0.064(4) 0.044(3) 0.052(7) 0.012(6) -0.006(5) C
C14 0.077(5) 0.039(3) 0.047(3) 0.002(6) -0.021(7) -0.016(4) C
C15 0.056(4) 0.039(3) 0.046(3) -0.013(5) -0.014(6) 0.014(5) C
C16 0.045(3) 0.038(3) 0.036(2) 0.010(4) -0.009(5) -0.002(4) C
C17 0.040(3) 0.038(3) 0.038(2) 0.008(5) 0.005(5) 0.002(4) C
C18 0.075(5) 0.071(4) 0.040(3) 0.043(8) -0.007(6) -0.016(6) C
C19 0.045(3) 0.072(5) 0.049(3) 0.013(6) -0.022(5) -0.007(6) C
C20 0.069(4) 0.060(4) 0.060(4) -0.025(7) 0.016(7) 0.029(6) C
C21 0.099(6) 0.058(4) 0.047(4) 0.063(8) 0.014(8) 0.020(6) C
C22 0.090(5) 0.049(3) 0.048(3) -0.021(8) -0.007(8) 0.022(5) C
C23 0.077(5) 0.065(4) 0.038(3) -0.005(8) 0.009(7) 0.007(5) C
C24 0.091(5) 0.059(4) 0.048(3) -0.012(8) -0.063(7) 0.015(6) C
C25 0.052(4) 0.102(6) 0.078(5) 0.035(9) -0.007(8) 0.100(9) C
Oa 0.165(9) 0.043(3) 0.055(3) -0.057(11) 0.033(11) -0.003(5) O
Ob 0.026(5) 0.055(6) 0.026(4) 0.020(9) -0.016(8) -0.016(8) O

loop_
_atom_site_label
_atom_site_fract_x
_atom_site_fract_y
_atom_site_fract_z
_atom_site_U_iso_or_equiv
_atom_site_thermal_displace_type
_atom_site_calc_flag
_atom_site_refinement_flags
_atom_site_occupancy
_atom_site_type_symbol
_atom_site_disorder_group
_atom_site_attached_hydrogens
Fe1 0.78297(13) 0.47014(7) 0.17058(3) 0.0396(4) Uani ? . 1 Fe . 0
C11 0.7654(9) 0.5157(4) 0.07888(19) 0.035(2) Uani ? . 1 C . 0
C12 0.5486(9) 0.5156(6) 0.1060(2) 0.048(3) Uani ? . 1 C . 0
C13 0.5450(12) 0.6093(6) 0.1542(3) 0.057(3) Uani ? . 1 C . 0
C14 0.7571(13) 0.6674(5) 0.1570(2) 0.054(3) Uani ? . 1 C . 0
C15 0.8922(10) 0.6104(5) 0.1112(2) 0.047(3) Uani ? . 1 C . 0
C16 0.8432(9) 0.4332(5) 0.0261(2) 0.040(3) Uani ? . 1 C . 0
C17 0.7949(9) 0.4931(5) -0.0377(2) 0.039(2) Uani ? . 1 C . 0
C18 0.8924(13) 0.4022(6) -0.0867(3) 0.062(4) Uani ? . 1 C . 0
C19 0.5455(10) 0.5081(7) -0.0472(3) 0.056(3) Uani ? . 1 C . 0
C20 0.9054(13) 0.6277(6) -0.0430(3) 0.063(4) Uani ? . 1 C . 0
C21 0.9081(15) 0.2852(7) 0.1800(3) 0.068(4) Uani ? . 1 C . 0
C22 0.7072(14) 0.2927(6) 0.2093(3) 0.062(4) Uani ? . 1 C . 0
C23 0.7178(13) 0.3899(6) 0.2538(3) 0.060(4) Uani ? . 1 C . 0
C24 0.9261(13) 0.4441(6) 0.2536(3) 0.066(4) Uani ? . 1 C . 0
C25 1.0504(12) 0.3782(8) 0.2073(4) 0.077(5) Uani ? . 1 C . 0
Oa 0.7676(19) 0.3085(5) 0.0280(3) 0.087(6) Uani ? . 0.650(10) O 1 1
Ob 1.0600(16) 0.3966(10) 0.0364(4) 0.036(5) Uani ? . 0.350(10) O 2 1
H16A 1.000 0.419 0.030 0.0917 Uiso ? . 0.65 H 1 0
H16B 0.769 0.349 0.028 0.0861 Uiso ? . 0.35 H 2 0
H12 0.427 0.462 0.094 0.0573 Uiso ? . 1 H . 0
H13 0.422 0.629 0.180 0.0658 Uiso ? . 1 H . 0
H14 0.803 0.733 0.185 0.0646 Uiso ? . 1 H . 0
H15 1.045 0.632 0.103 0.0569 Uiso ? . 1 H . 0
H18C 0.864 0.438 -0.126 0.0712 Uiso ? . 1 H . 0
H18A 1.049 0.393 -0.081 0.0712 Uiso ? . 1 H . 0
H18B 0.824 0.318 -0.083 0.0712 Uiso ? . 1 H . 0
H19C 0.519 0.546 -0.087 0.0663 Uiso ? . 1 H . 0
H19A 0.476 0.425 -0.045 0.0663 Uiso ? . 1 H . 0
H19B 0.486 0.565 -0.017 0.0663 Uiso ? . 1 H . 0
H20C 0.876 0.665 -0.082 0.0722 Uiso ? . 1 H . 0
H20A 0.847 0.685 -0.012 0.0722 Uiso ? . 1 H . 0
H20B 1.062 0.620 -0.037 0.0722 Uiso ? . 1 H . 0
H21 0.945 0.228 0.147 0.0788 Uiso ? . 1 H . 0
H22 0.580 0.240 0.200 0.0715 Uiso ? . 1 H . 0
H23 0.597 0.415 0.280 0.0697 Uiso ? . 1 H . 0
H24 0.978 0.513 0.280 0.0756 Uiso ? . 1 H . 0
H25 1.203 0.394 0.196 0.0863 Uiso ? . 1 H . 0
Cp1 0.70166 0.58370 0.12145 . . dum . . . . .
Cp2 0.86193 0.35802 0.22082 . . dum . . . . .

loop_
_atom_type_symbol
_atom_type_scat_dispersion_real
_atom_type_scat_dispersion_imag
_atom_type_scat_source
C 0.002 0.002 'International Tables Vol. IV Table 2.2B'
H 0.000 0.000 'International Tables Vol. IV Table 2.2B'
Fe 0.301 0.845 'International Tables Vol. IV Table 2.2B'
O 0.008 0.006 'International Tables Vol. IV Table 2.2B'

loop_
_geom_angle_atom_site_label_1
_geom_angle_atom_site_label_2
_geom_angle_atom_site_label_3
_geom_angle
_geom_angle_publ_flag
C11 Fe1 C12 40.8(2) no
C11 Fe1 C13 68.7(2) no
C11 Fe1 C14 68.42(19) no
C11 Fe1 C15 40.5(2) no
C11 Fe1 C21 109.0(2) no
C11 Fe1 C22 126.2(2) no
C11 Fe1 C23 162.1(3) no
C11 Fe1 C24 157.4(3) no
C11 Fe1 C25 122.0(3) no
C12 Fe1 C13 40.7(2) no
C12 Fe1 C14 67.9(3) no
C12 Fe1 C15 67.9(2) no
C12 Fe1 C21 122.2(3) no
C12 Fe1 C22 109.4(3) no
C12 Fe1 C23 125.2(3) no
C12 Fe1 C24 160.0(3) no
C12 Fe1 C25 157.5(3) no
C13 Fe1 C14 40.3(3) no
C13 Fe1 C15 68.1(3) no
C13 Fe1 C21 156.4(3) no
C13 Fe1 C22 122.0(3) no
C13 Fe1 C23 107.6(3) no
C13 Fe1 C24 123.0(3) no
C13 Fe1 C25 160.8(3) no
C14 Fe1 C15 40.6(2) no
C14 Fe1 C21 162.6(3) no
C14 Fe1 C22 156.1(3) no
C14 Fe1 C23 120.8(2) no
C14 Fe1 C24 107.0(2) no
C14 Fe1 C25 125.1(3) no
C15 Fe1 C21 126.4(3) no
C15 Fe1 C22 162.5(3) no
C15 Fe1 C23 156.0(2) no
C15 Fe1 C24 121.7(3) no
C15 Fe1 C25 108.8(3) no
C21 Fe1 C22 39.1(3) no
C21 Fe1 C23 67.0(3) no
C21 Fe1 C24 68.4(3) no
C21 Fe1 C25 40.5(4) no
C22 Fe1 C23 39.8(3) no
C22 Fe1 C24 66.9(3) no
C22 Fe1 C25 66.6(3) no
C23 Fe1 C24 39.4(3) no
C23 Fe1 C25 67.1(3) no
C24 Fe1 C25 41.2(3) no
Cp1 Fe1 Cp2 178.9(3) no
Fe1 C11 C12 69.1(3) no
Fe1 C11 C15 69.0(3) no
Fe1 C11 C16 127.3(3) no
C12 C11 C15 106.4(4) yes
C12 C11 C16 127.0(5) yes
C15 C11 C16 126.6(5) yes
Fe1 C12 C11 70.1(3) no
Fe1 C12 C13 69.6(3) no
C11 C12 C13 108.7(5) yes
Fe1 C13 C12 69.7(3) no
Fe1 C13 C14 69.6(3) no
C12 C13 C14 107.6(5) yes
Fe1 C14 C13 70.2(3) no
Fe1 C14 C15 69.8(3) no
C13 C14 C15 108.4(5) yes
Fe1 C15 C11 70.6(3) no
Fe1 C15 C14 69.7(3) no
C11 C15 C14 108.9(5) yes
C11 C16 C17 114.4(4) yes
C11 C16 Oa 113.5(5) yes
C11 C16 Ob 108.8(5) yes
C17 C16 Oa 109.6(5) yes
C17 C16 Ob 115.6(5) yes
Oa C16 Ob 93.3(7) yes
C16 C17 C18 108.7(4) yes
C16 C17 C19 110.4(4) yes
C16 C17 C20 109.9(4) yes
C18 C17 C19 109.9(5) yes
C18 C17 C20 108.8(5) yes
C19 C17 C20 109.1(5) yes
Fe1 C21 C22 70.8(4) no
Fe1 C21 C25 69.2(4) no
C22 C21 C25 107.4(6) yes
Fe1 C22 C21 70.1(4) no
Fe1 C22 C23 69.5(3) no
C21 C22 C23 109.1(7) yes
Fe1 C23 C22 70.7(3) no
Fe1 C23 C24 70.1(4) no
C22 C23 C24 109.1(6) yes
Fe1 C24 C23 70.6(3) no
Fe1 C24 C25 69.3(4) no
C23 C24 C25 106.9(6) yes
Fe1 C25 C21 70.3(4) no
Fe1 C25 C24 69.4(4) no
C21 C25 C24 107.5(6) yes

loop_
_geom_bond_atom_site_label_1
_geom_bond_atom_site_label_2
_geom_bond_site_symmetry_1
_geom_bond_site_symmetry_2
_geom_bond_distance
_geom_bond_publ_flag
Fe1 C11 . . 2.053(4) yes
Fe1 C12 . . 2.039(5) yes
Fe1 C13 . . 2.038(6) yes
Fe1 C14 . . 2.030(5) yes
Fe1 C15 . . 2.032(5) yes
Fe1 C21 . . 2.032(6) yes
Fe1 C22 . . 2.040(5) yes
Fe1 C23 . . 2.026(5) yes
Fe1 C24 . . 2.019(6) yes
Fe1 C25 . . 2.018(6) yes
Fe1 Cp1 . . 1.647(6) yes
Fe1 Cp2 . . 1.647(6) yes
C11 C12 . . 1.426(8) yes
C11 C15 . . 1.413(7) yes
C11 C16 . . 1.496(7) yes
C12 C13 . . 1.416(8) yes
C13 C14 . . 1.401(10) yes
C14 C15 . . 1.408(9) yes
C16 C17 . . 1.544(7) yes
C16 Oa . . 1.345(8) yes
C16 Ob . . 1.367(10) yes
C17 C18 . . 1.528(8) yes
C17 C19 . . 1.514(8) yes
C17 C20 . . 1.522(8) yes
C21 C22 . . 1.363(11) yes
C21 C25 . . 1.403(13) yes
C22 C23 . . 1.384(9) yes
C23 C24 . . 1.362(11) yes
C24 C25 . . 1.421(11) yes

loop_
_geom_contact_atom_site_label_1
_geom_contact_atom_site_label_2
_geom_contact_distance
_geom_contact_site_symmetry_2
_geom_contact_publ_flag
Oa Ob 2.802(11) 2_455 yes

loop_
_geom_torsion_atom_site_label_1
_geom_torsion_atom_site_label_2
_geom_torsion_atom_site_label_3
_geom_torsion_atom_site_label_4
_geom_torsion
_geom_torsion_publ_flag
C15 C11 C12 C13 0.0(3) no
C16 C11 C12 C13 -179.3(7) no
C12 C11 C15 C14 -0.1(3) no
C16 C11 C15 C14 179.2(7) no
C12 C11 C16 C17 86.4(5) no
C12 C11 C16 OA -40.3(4) no
C12 C11 C16 OB -142.7(7) no
C15 C11 C16 C17 -92.7(5) no
C15 C11 C16 OA 140.5(7) no
C15 C11 C16 OB 38.2(5) no
C11 C12 C13 C14 0.1(3) no
C12 C13 C14 C15 -0.1(3) no
C13 C14 C15 C11 0.1(3) no
C11 C16 C17 C18 177.4(6) no
C11 C16 C17 C19 -62.0(4) no
C11 C16 C17 C20 58.4(4) no
OA C16 C17 C18 -53.9(5) no
OA C16 C17 C19 66.7(5) no
OA C16 C17 C20 -172.9(7) no
OB C16 C17 C18 49.9(5) no
OB C16 C17 C19 170.5(7) no
OB C16 C17 C20 -69.1(6) no
C25 C21 C22 C23 1.0(4) no
C22 C21 C25 C24 -1.1(4) no
C21 C22 C23 C24 -0.6(4) no
C22 C23 C24 C25 0.0(4) no
C23 C24 C25 C21 0.7(4) no
C11 Cp1 Cp2 C21 -5.5(4) no
C12 Cp1 Cp2 C22 -3.8(4) no
C13 Cp1 Cp2 C23 -4.3(4) no
C14 Cp1 Cp2 C24 -3.5(4) no
C15 Cp1 Cp2 C25 -4.7(5) no
